data_7012604
loop_
_publ_author_name
'Bickley, Jamie F.'
'Bonar-Law, Richard'
'Lawson, Gavin T.'
'Richards, Philip I.'
'Rivals, Frederic'
'Steiner, Alexander'
'Zacchini, Stefano'

_publ_section_title
;
 Supramolecular variations on a molecular theme: the structural
 diversity of phosphazenes (RNH)6P3N3 in the solid state
;
_journal_issue 7
_journal_name_full 'Dalton Transactions'
_journal_page_first 1235
_journal_paper_doi 10.1039/b212308h
_journal_year 2003
_chemical_formula_sum 'C18 H36 N9 P3'
_chemical_formula_weight 471.47
_chemical_name_systematic
; 
? 
;
_space_group_IT_number 14
_symmetry_cell_setting monoclinic
_symmetry_space_group_name_Hall '-P 2ybc'
_symmetry_space_group_name_H-M 'P 1 21/c 1'
_atom_sites_solution_hydrogens geom
_atom_sites_solution_primary direct
_atom_sites_solution_secondary difmap
_audit_creation_method SHELXL-97
_cell_angle_alpha 90.00
_cell_angle_beta 94.17(3)
_cell_angle_gamma 90.00
_cell_formula_units_Z 8
_cell_length_a 11.552(6)
_cell_length_b 20.301(13)
_cell_length_c 21.372(11)
_cell_measurement_temperature 150(2)
_cell_volume 4999(5)
_computing_structure_refinement 'SHELXL-97 (Sheldrick, 1997)'
_computing_structure_solution 'SHELXS-97 (Sheldrick, 1990)'
_diffrn_ambient_temperature 150(2)
_diffrn_measured_fraction_theta_full 0.982
_diffrn_measured_fraction_theta_max 0.982
_diffrn_measurement_device_type 'Bruker-AXS Smart Apex CCD'
_diffrn_radiation_monochromator graphite
_diffrn_radiation_source 'fine-focus sealed tube'
_diffrn_radiation_type MoK\a
_diffrn_radiation_wavelength 0.71073
_diffrn_reflns_av_R_equivalents 0.0000
_diffrn_reflns_av_sigmaI/netI 0.0800
_diffrn_reflns_limit_h_max 13
_diffrn_reflns_limit_h_min -13
_diffrn_reflns_limit_k_max 24
_diffrn_reflns_limit_k_min -24
_diffrn_reflns_limit_l_max 25
_diffrn_reflns_limit_l_min -25
_diffrn_reflns_number 24959
_diffrn_reflns_theta_full 25.02
_diffrn_reflns_theta_max 25.02
_diffrn_reflns_theta_min 1.39
_exptl_absorpt_coefficient_mu 0.262
_exptl_absorpt_correction_type 'not applied'
_exptl_crystal_colour colourless
_exptl_crystal_density_diffrn 1.253
_exptl_crystal_density_method 'not measured'
_exptl_crystal_description plate
_exptl_crystal_F_000 2016
_exptl_crystal_size_max 0.50
_exptl_crystal_size_mid 0.45
_exptl_crystal_size_min 0.20
_refine_diff_density_max 0.944
_refine_diff_density_min -0.600
_refine_diff_density_rms 0.119
_refine_ls_extinction_method none
_refine_ls_goodness_of_fit_ref 0.991
_refine_ls_hydrogen_treatment mixed
_refine_ls_matrix_type full
_refine_ls_number_parameters 589
_refine_ls_number_reflns 25137
_refine_ls_number_restraints 95
_refine_ls_restrained_S_all 0.993
_refine_ls_R_factor_all 0.1188
_refine_ls_R_factor_gt 0.0904
_refine_ls_shift/su_max 0.001
_refine_ls_shift/su_mean 0.000
_refine_ls_structure_factor_coef Fsqd
_refine_ls_weighting_details 'calc w=1/[\s^2^(Fo^2^)+(0.1615P)^2^+0.0000P] where P=(Fo^2^+2Fc^2^)/3'
_refine_ls_weighting_scheme calc
_refine_ls_wR_factor_gt 0.2199
_refine_ls_wR_factor_ref 0.2399
_reflns_number_gt 18253
_reflns_number_total 25137
_reflns_threshold_expression >2sigma(I)
_cod_data_source_file b212308h.txt
_cod_data_source_block P10
_cod_depositor_comments
;
The following automatic conversions were performed:
'_symmetry_cell_setting' value 'Monoclinic' changed to 'monoclinic'
according to '/home/saulius/struct/CIF-dictionaries/cif_core.dic'
dictionary named 'cif_core.dic' version 2.4.1 from 2010-06-29.

Automatic conversion script
Id: cif_fix_enum 1527 2010-12-29 10:47:43Z saulius 
;
_cod_original_sg_symbol_H-M P2(1)/c
_cod_database_code 7012604

loop_
_symmetry_equiv_pos_as_xyz
'x, y, z'
'-x, y+1/2, -z+1/2'
'-x, -y, -z'
'x, -y-1/2, z-1/2'

loop_
_atom_site_label
_atom_site_type_symbol
_atom_site_fract_x
_atom_site_fract_y
_atom_site_fract_z
_atom_site_U_iso_or_equiv
_atom_site_adp_type
_atom_site_occupancy
_atom_site_symmetry_multiplicity
_atom_site_calc_flag
_atom_site_refinement_flags
_atom_site_disorder_assembly
_atom_site_disorder_group
N11 N 0.6163(2) 0.82929(15) 0.98139(18) 0.0197(8) Uani 1 1 d . . .
P11 P 0.55239(9) 0.76767(5) 1.01060(5) 0.0189(3) Uani 1 1 d . . .
N12 N 0.4240(3) 0.90203(14) 0.98808(17) 0.0230(8) Uani 1 1 d . . .
P12 P 0.55811(9) 0.90026(5) 0.97191(5) 0.0187(3) Uani 1 1 d . . .
N13 N 0.4140(3) 0.76997(14) 1.00568(17) 0.0217(8) Uani 1 1 d . . .
P13 P 0.34550(8) 0.83768(5) 0.99122(6) 0.0208(3) Uani 1 1 d . . .
N21 N 0.0552(3) 0.73392(14) 0.99093(17) 0.0206(8) Uani 1 1 d . . .
P21 P -0.07917(8) 0.73766(5) 1.00622(5) 0.0177(3) Uani 1 1 d . . .
N22 N 0.0456(3) 0.60080(14) 0.97682(17) 0.0196(8) Uani 1 1 d . . .
P22 P 0.11906(8) 0.66726(5) 0.97360(5) 0.0171(3) Uani 1 1 d . . .
N23 N -0.1433(2) 0.66783(15) 1.00805(16) 0.0178(7) Uani 1 1 d . . .
P23 P -0.08930(8) 0.59846(5) 0.99004(5) 0.0169(3) Uani 1 1 d . . .
N110 N 0.5896(3) 0.69693(15) 0.97940(19) 0.0246(9) Uani 1 1 d D . .
H110 H 0.649(3) 0.684(2) 0.992(2) 0.030 Uiso 1 1 d D . .
C111 C 0.5557(4) 0.6828(2) 0.9141(2) 0.0368(12) Uani 1 1 d . . .
H11A H 0.6170 0.6989 0.8879 0.044 Uiso 1 1 calc R . .
H11B H 0.4835 0.7071 0.9015 0.044 Uiso 1 1 calc R . .
C112 C 0.5361(4) 0.6106(2) 0.9016(3) 0.0460(14) Uani 1 1 d . . .
H112 H 0.5186 0.5978 0.8592 0.055 Uiso 1 1 calc R . .
C113 C 0.5410(4) 0.5646(2) 0.9430(3) 0.0567(18) Uani 1 1 d . . .
H11C H 0.5583 0.5750 0.9859 0.068 Uiso 1 1 calc R . .
H11D H 0.5273 0.5202 0.9306 0.068 Uiso 1 1 calc R . .
N120 N 0.5639(3) 0.92997(17) 0.89979(18) 0.0252(8) Uani 1 1 d D . .
H120 H 0.626(2) 0.933(2) 0.890(2) 0.030 Uiso 1 1 d D . .
C121 C 0.4964(4) 0.8971(2) 0.8489(2) 0.0386(12) Uani 1 1 d . . .
H12A H 0.4188 0.8862 0.8629 0.046 Uiso 1 1 calc R . .
H12B H 0.5351 0.8552 0.8392 0.046 Uiso 1 1 calc R . .
C122 C 0.4816(4) 0.9376(3) 0.7904(2) 0.0427(13) Uani 1 1 d . . .
H122 H 0.4401 0.9178 0.7553 0.051 Uiso 1 1 calc R . .
C123 C 0.5192(5) 0.9968(3) 0.7826(3) 0.0531(15) Uani 1 1 d . . .
H12C H 0.5612 1.0190 0.8162 0.064 Uiso 1 1 calc R . .
H12D H 0.5049 1.0182 0.7432 0.064 Uiso 1 1 calc R . .
N130 N 0.2662(3) 0.82572(16) 0.9254(2) 0.0280(9) Uani 1 1 d D B .
H130 H 0.257(4) 0.7901(13) 0.916(2) 0.034 Uiso 1 1 d D . .
C131 C 0.1761(4) 0.8735(2) 0.9042(3) 0.0499(16) Uani 1 1 d DU . .
H13A H 0.1006 0.8589 0.9185 0.060 Uiso 1 1 calc R A 1
H13B H 0.1948 0.9168 0.9238 0.060 Uiso 1 1 calc R A 1
C132 C 0.1658(11) 0.8810(6) 0.8362(5) 0.089(4) Uiso 0.796(15) 1 d PDU B 1
H132 H 0.2433 0.8879 0.8255 0.107 Uiso 0.796(15) 1 calc PR B 1
C133 C 0.1128(14) 0.8828(7) 0.7899(7) 0.152(7) Uiso 0.796(15) 1 d PDU B 1
H13C H 0.0310 0.8772 0.7885 0.182 Uiso 0.796(15) 1 calc PR B 1
H13D H 0.1499 0.8901 0.7522 0.182 Uiso 0.796(15) 1 calc PR B 1
C332 C 0.130(2) 0.8604(14) 0.8411(8) 0.043(7) Uiso 0.204(15) 1 d PDU B 2
H332 H 0.0487 0.8569 0.8327 0.052 Uiso 0.204(15) 1 calc PR B 2
C333 C 0.1868(16) 0.8542(9) 0.8020(8) 0.015(6) Uiso 0.204(15) 1 d PDU B 2
H33A H 0.2687 0.8576 0.8095 0.018 Uiso 0.204(15) 1 calc PR B 2
H33B H 0.1536 0.8456 0.7609 0.018 Uiso 0.204(15) 1 calc PR B 2
N140 N 0.6059(3) 0.76311(17) 1.08408(18) 0.0244(8) Uani 1 1 d D D .
H140 H 0.671(2) 0.770(2) 1.088(2) 0.029 Uiso 1 1 d D . .
C141 C 0.5684(5) 0.7107(2) 1.1256(3) 0.0449(14) Uani 1 1 d DU . .
H14A H 0.6279 0.6755 1.1299 0.054 Uiso 1 1 calc R C 1
H14B H 0.4947 0.6910 1.1080 0.054 Uiso 1 1 calc R C 1
C142 C 0.5512(9) 0.7426(7) 1.1915(4) 0.047(3) Uiso 0.63(3) 1 d PDU D 1
H142 H 0.5293 0.7130 1.2230 0.056 Uiso 0.63(3) 1 calc PR D 1
C143 C 0.5628(10) 0.8037(8) 1.2087(6) 0.066(4) Uiso 0.63(3) 1 d PDU D 1
H14C H 0.5846 0.8359 1.1795 0.079 Uiso 0.63(3) 1 calc PR D 1
H14D H 0.5495 0.8162 1.2504 0.079 Uiso 0.63(3) 1 calc PR D 1
C342 C 0.5707(15) 0.7171(11) 1.1916(5) 0.041(5) Uiso 0.37(3) 1 d PDU D 2
H342 H 0.5644 0.6792 1.2172 0.050 Uiso 0.37(3) 1 calc PR D 2
C343 C 0.5814(14) 0.7745(11) 1.2167(8) 0.047(5) Uiso 0.37(3) 1 d PDU D 2
H34A H 0.5877 0.8122 1.1909 0.057 Uiso 0.37(3) 1 calc PR D 2
H34B H 0.5830 0.7791 1.2609 0.057 Uiso 0.37(3) 1 calc PR D 2
N150 N 0.6405(3) 0.95397(15) 1.01083(18) 0.0232(8) Uani 1 1 d D . .
H150 H 0.628(4) 0.9902(12) 1.004(2) 0.028 Uiso 1 1 d D . .
C151 C 0.6839(4) 0.9426(2) 1.0752(2) 0.0283(11) Uani 1 1 d . . .
H15A H 0.6540 0.8997 1.0891 0.034 Uiso 1 1 calc R . .
H15B H 0.6530 0.9772 1.1020 0.034 Uiso 1 1 calc R . .
C152 C 0.8135(4) 0.9422(2) 1.0852(2) 0.0359(12) Uani 1 1 d . . .
H152 H 0.8461 0.9383 1.1271 0.043 Uiso 1 1 calc R . .
C153 C 0.8866(4) 0.9469(2) 1.0403(3) 0.0408(13) Uani 1 1 d . . .
H15C H 0.8575 0.9509 0.9977 0.049 Uiso 1 1 calc R . .
H15D H 0.9679 0.9463 1.0507 0.049 Uiso 1 1 calc R . .
N160 N 0.2475(3) 0.85476(18) 1.0418(2) 0.0321(10) Uani 1 1 d D . .
H160 H 0.193(3) 0.834(2) 1.036(2) 0.039 Uiso 1 1 d D . .
C161 C 0.2772(4) 0.8819(2) 1.1038(2) 0.0384(12) Uani 1 1 d . . .
H16A H 0.3595 0.8960 1.1068 0.046 Uiso 1 1 calc R . .
H16B H 0.2683 0.8473 1.1358 0.046 Uiso 1 1 calc R . .
C162 C 0.2030(4) 0.9387(2) 1.1171(3) 0.0422(13) Uani 1 1 d . . .
H162 H 0.2032 0.9744 1.0884 0.051 Uiso 1 1 calc R . .
C163 C 0.1372(5) 0.9453(3) 1.1637(3) 0.0590(16) Uani 1 1 d . . .
H16C H 0.1336 0.9110 1.1938 0.071 Uiso 1 1 calc R . .
H16D H 0.0928 0.9843 1.1676 0.071 Uiso 1 1 calc R . .
N210 N -0.1414(3) 0.79212(16) 0.95820(18) 0.0227(8) Uani 1 1 d D . .
H210 H -0.199(2) 0.805(2) 0.962(2) 0.027 Uiso 1 1 d D . .
C211 C -0.1284(4) 0.7909(2) 0.8908(2) 0.0303(11) Uani 1 1 d . . .
H21A H -0.1794 0.7564 0.8710 0.036 Uiso 1 1 calc R . .
H21B H -0.0472 0.7797 0.8832 0.036 Uiso 1 1 calc R . .
C212 C -0.1589(4) 0.8561(2) 0.8619(2) 0.0374(12) Uani 1 1 d . . .
H212 H -0.1301 0.8946 0.8829 0.045 Uiso 1 1 calc R . .
C213 C -0.2231(5) 0.8635(3) 0.8092(3) 0.0576(16) Uani 1 1 d . . .
H21C H -0.2532 0.8259 0.7870 0.069 Uiso 1 1 calc R . .
H21D H -0.2394 0.9064 0.7932 0.069 Uiso 1 1 calc R . .
N220 N 0.1647(3) 0.68097(16) 0.90189(18) 0.0211(8) Uani 1 1 d D . .
H220 H 0.122(3) 0.697(2) 0.8810(19) 0.025 Uiso 1 1 d D . .
C221 C 0.2148(4) 0.6257(2) 0.8699(2) 0.0341(11) Uani 1 1 d . . .
H22A H 0.1520 0.5943 0.8572 0.041 Uiso 1 1 calc R . .
H22B H 0.2702 0.6028 0.9000 0.041 Uiso 1 1 calc R . .
C222 C 0.2767(4) 0.6435(3) 0.8129(3) 0.0469(14) Uani 1 1 d . . .
H222 H 0.3038 0.6077 0.7893 0.056 Uiso 1 1 calc R . .
C223 C 0.2965(6) 0.6992(4) 0.7931(3) 0.0716(19) Uani 1 1 d . . .
H22C H 0.2714 0.7369 0.8148 0.086 Uiso 1 1 calc R . .
H22D H 0.3367 0.7045 0.7562 0.086 Uiso 1 1 calc R . .
N230 N -0.1577(3) 0.56397(17) 0.92692(19) 0.0232(8) Uani 1 1 d D F .
H230 H -0.218(2) 0.558(2) 0.932(2) 0.028 Uiso 1 1 d D . .
C231 C -0.1448(4) 0.5940(2) 0.8655(2) 0.0316(11) Uani 1 1 d DU . .
H23A H -0.0634 0.6086 0.8633 0.038 Uiso 1 1 calc R E 1
H23B H -0.1951 0.6335 0.8610 0.038 Uiso 1 1 calc R E 1
C232 C -0.1754(9) 0.5484(5) 0.8132(4) 0.038(3) Uiso 0.634(13) 1 d PDU F 1
H232 H -0.1424 0.5055 0.8133 0.046 Uiso 0.634(13) 1 calc PR F 1
C233 C -0.2490(8) 0.5671(5) 0.7657(5) 0.058(3) Uiso 0.634(13) 1 d PDU F 1
H23C H -0.2820 0.6100 0.7655 0.069 Uiso 0.634(13) 1 calc PR F 1
H23D H -0.2685 0.5376 0.7321 0.069 Uiso 0.634(13) 1 calc PR F 1
C432 C -0.2115(14) 0.5560(7) 0.8163(6) 0.032(4) Uiso 0.366(13) 1 d PDU F 2
H432 H -0.2916 0.5490 0.8214 0.038 Uiso 0.366(13) 1 calc PR F 2
C433 C -0.1683(17) 0.5309(8) 0.7656(8) 0.073(7) Uiso 0.366(13) 1 d PDU F 2
H43A H -0.0886 0.5368 0.7589 0.087 Uiso 0.366(13) 1 calc PR F 2
H43B H -0.2171 0.5069 0.7360 0.087 Uiso 0.366(13) 1 calc PR F 2
N240 N -0.1032(3) 0.77364(16) 1.07403(18) 0.0256(8) Uani 1 1 d D . .
H240 H -0.096(4) 0.8085(11) 1.078(2) 0.031 Uiso 1 1 d D . .
C241 C -0.0737(4) 0.7406(2) 1.1332(2) 0.0357(12) Uani 1 1 d . . .
H24A H 0.0097 0.7290 1.1358 0.043 Uiso 1 1 calc R . .
H24B H -0.1187 0.6992 1.1345 0.043 Uiso 1 1 calc R . .
C242 C -0.0977(5) 0.7816(3) 1.1880(3) 0.0461(13) Uani 1 1 d . . .
H242 H -0.1738 0.7992 1.1886 0.055 Uiso 1 1 calc R . .
C243 C -0.0278(6) 0.7955(3) 1.2338(3) 0.0592(16) Uani 1 1 d . . .
H24C H 0.0494 0.7791 1.2355 0.071 Uiso 1 1 calc R . .
H24D H -0.0521 0.8224 1.2668 0.071 Uiso 1 1 calc R . .
N250 N 0.2435(3) 0.65365(15) 1.01300(19) 0.0228(8) Uani 1 1 d D . .
H250 H 0.288(3) 0.6786(18) 1.015(2) 0.027 Uiso 1 1 d D . .
C251 C 0.2660(4) 0.6052(2) 1.0614(2) 0.0303(11) Uani 1 1 d . . .
H25A H 0.3430 0.5854 1.0562 0.036 Uiso 1 1 calc R . .
H25B H 0.2075 0.5697 1.0551 0.036 Uiso 1 1 calc R . .
C252 C 0.2641(4) 0.6301(2) 1.1276(2) 0.0396(13) Uani 1 1 d . . .
H252 H 0.2761 0.5989 1.1605 0.048 Uiso 1 1 calc R . .
C253 C 0.2471(5) 0.6914(3) 1.1431(3) 0.0556(16) Uani 1 1 d . . .
H25C H 0.2348 0.7240 1.1115 0.067 Uiso 1 1 calc R . .
H25D H 0.2471 0.7033 1.1861 0.067 Uiso 1 1 calc R . .
N260 N -0.1201(3) 0.54410(15) 1.04359(17) 0.0210(8) Uani 1 1 d D . .
H260 H -0.111(4) 0.5119(14) 1.031(2) 0.025 Uiso 1 1 d D . .
C261 C -0.0741(4) 0.5541(2) 1.1079(2) 0.0343(11) Uani 1 1 d . . .
H26A H -0.0307 0.5962 1.1103 0.041 Uiso 1 1 calc R . .
H26B H -0.0184 0.5184 1.1195 0.041 Uiso 1 1 calc R . .
C262 C -0.1634(5) 0.5557(2) 1.1541(3) 0.0431(13) Uani 1 1 d . . .
H262 H -0.1368 0.5621 1.1967 0.052 Uiso 1 1 calc R . .
C263 C -0.2751(6) 0.5491(3) 1.1420(3) 0.0585(17) Uani 1 1 d . . .
H26C H -0.3060 0.5426 1.1000 0.070 Uiso 1 1 calc R . .
H26D H -0.3255 0.5509 1.1751 0.070 Uiso 1 1 calc R . .

loop_
_atom_site_aniso_label
_atom_site_aniso_U_11
_atom_site_aniso_U_22
_atom_site_aniso_U_33
_atom_site_aniso_U_23
_atom_site_aniso_U_13
_atom_site_aniso_U_12
N11 0.0119(15) 0.0123(16) 0.036(2) 0.0033(15) 0.0051(16) 0.0042(13)
P11 0.0186(6) 0.0082(5) 0.0303(6) 0.0012(4) 0.0042(5) 0.0022(4)
N12 0.0230(17) 0.0095(16) 0.037(2) -0.0020(15) 0.0058(17) 0.0016(12)
P12 0.0206(6) 0.0078(5) 0.0278(6) 0.0019(4) 0.0034(5) -0.0002(4)
N13 0.0189(18) 0.0072(15) 0.039(2) 0.0018(15) 0.0018(16) -0.0014(12)
P13 0.0188(5) 0.0098(5) 0.0344(7) 0.0006(5) 0.0046(5) 0.0008(4)
N21 0.0209(17) 0.0078(15) 0.034(2) -0.0001(15) 0.0094(17) -0.0015(12)
P21 0.0219(6) 0.0079(5) 0.0238(6) -0.0001(4) 0.0061(5) 0.0015(4)
N22 0.0224(17) 0.0095(16) 0.027(2) -0.0038(14) 0.0059(16) 0.0017(12)
P22 0.0184(5) 0.0086(5) 0.0249(6) -0.0002(4) 0.0054(5) 0.0003(4)
N23 0.0172(15) 0.0143(16) 0.023(2) -0.0010(14) 0.0092(15) -0.0008(13)
P23 0.0194(6) 0.0092(5) 0.0225(6) 0.0005(4) 0.0043(5) -0.0004(4)
N110 0.025(2) 0.0048(16) 0.043(3) -0.0015(16) 0.0012(19) 0.0027(13)
C111 0.043(3) 0.027(2) 0.039(3) -0.011(2) -0.002(2) 0.007(2)
C112 0.042(3) 0.027(3) 0.067(4) -0.021(3) -0.013(3) 0.007(2)
C113 0.039(3) 0.024(3) 0.108(6) -0.014(3) 0.005(3) -0.005(2)
N120 0.029(2) 0.0185(18) 0.029(2) 0.0043(16) 0.0066(19) -0.0003(15)
C121 0.045(3) 0.031(3) 0.039(3) 0.000(2) -0.001(2) -0.006(2)
C122 0.037(3) 0.057(3) 0.034(3) 0.003(3) 0.001(2) 0.004(2)
C123 0.063(4) 0.055(4) 0.042(4) 0.022(3) 0.004(3) 0.009(3)
N130 0.0246(19) 0.0097(17) 0.049(3) 0.0052(18) -0.0034(18) -0.0011(15)
C131 0.039(3) 0.028(3) 0.079(5) 0.005(3) -0.025(3) 0.004(2)
N140 0.0182(17) 0.0205(18) 0.035(2) 0.0026(17) 0.0045(17) 0.0009(14)
C141 0.038(3) 0.040(3) 0.055(4) 0.024(3) -0.002(3) -0.008(2)
N150 0.0270(18) 0.0094(16) 0.033(2) 0.0035(16) -0.0006(17) -0.0008(13)
C151 0.035(3) 0.013(2) 0.038(3) 0.001(2) 0.005(2) -0.0030(17)
C152 0.048(3) 0.019(2) 0.038(3) -0.001(2) -0.016(3) 0.003(2)
C153 0.032(3) 0.032(3) 0.058(4) 0.006(3) -0.005(3) -0.003(2)
N160 0.026(2) 0.026(2) 0.045(3) -0.0072(19) 0.012(2) -0.0009(15)
C161 0.038(3) 0.037(3) 0.040(3) -0.001(2) 0.008(2) 0.008(2)
C162 0.045(3) 0.035(3) 0.048(4) 0.000(2) 0.012(3) 0.000(2)
C163 0.054(3) 0.067(4) 0.057(4) -0.002(3) 0.017(3) 0.013(3)
N210 0.0232(19) 0.0168(18) 0.029(2) 0.0031(16) 0.0083(17) 0.0048(14)
C211 0.041(3) 0.025(2) 0.025(3) 0.004(2) 0.005(2) 0.0070(19)
C212 0.039(3) 0.037(3) 0.037(3) 0.011(2) 0.010(2) 0.014(2)
C213 0.061(4) 0.066(4) 0.048(4) 0.021(3) 0.018(3) 0.018(3)
N220 0.0191(18) 0.0159(18) 0.029(2) 0.0034(15) 0.0077(16) 0.0037(13)
C221 0.038(3) 0.032(3) 0.035(3) -0.001(2) 0.015(2) 0.007(2)
C222 0.040(3) 0.062(4) 0.041(3) 0.015(3) 0.010(3) 0.017(3)
C223 0.067(4) 0.093(5) 0.058(5) -0.002(4) 0.022(4) 0.003(4)
N230 0.0231(19) 0.0177(18) 0.029(2) 0.0009(15) 0.0026(18) -0.0006(15)
C231 0.040(3) 0.024(2) 0.030(3) -0.002(2) -0.003(2) -0.0066(19)
N240 0.037(2) 0.0105(16) 0.030(2) -0.0021(17) 0.0069(18) 0.0069(16)
C241 0.052(3) 0.021(2) 0.033(3) -0.004(2) 0.001(2) 0.011(2)
C242 0.049(3) 0.049(3) 0.041(3) -0.002(3) 0.008(3) 0.005(2)
C243 0.079(4) 0.058(4) 0.038(4) -0.010(3) -0.010(3) 0.011(3)
N250 0.0246(19) 0.0138(19) 0.031(2) 0.0044(16) 0.0065(17) -0.0032(13)
C251 0.033(2) 0.017(2) 0.040(3) 0.006(2) -0.004(2) -0.0013(18)
C252 0.040(3) 0.043(3) 0.035(3) 0.009(2) -0.004(2) -0.012(2)
C253 0.065(4) 0.066(4) 0.037(3) -0.014(3) 0.009(3) -0.016(3)
N260 0.0289(19) 0.0101(16) 0.025(2) 0.0011(15) 0.0089(16) 0.0012(14)
C261 0.050(3) 0.021(2) 0.031(3) 0.002(2) 0.001(2) 0.002(2)
C262 0.071(4) 0.026(3) 0.034(3) 0.000(2) 0.022(3) 0.009(2)
C263 0.085(5) 0.041(3) 0.055(4) -0.001(3) 0.042(4) 0.002(3)

loop_
_atom_type_symbol
_atom_type_description
_atom_type_scat_dispersion_real
_atom_type_scat_dispersion_imag
_atom_type_scat_source
C C 0.0033 0.0016 'International Tables Vol C Tables 4.2.6.8 and 6.1.1.4'
H H 0.0000 0.0000 'International Tables Vol C Tables 4.2.6.8 and 6.1.1.4'
N N 0.0061 0.0033 'International Tables Vol C Tables 4.2.6.8 and 6.1.1.4'
P P 0.1023 0.0942 'International Tables Vol C Tables 4.2.6.8 and 6.1.1.4'

loop_
_geom_angle_atom_site_label_1
_geom_angle_atom_site_label_2
_geom_angle_atom_site_label_3
_geom_angle
_geom_angle_site_symmetry_1
_geom_angle_site_symmetry_3
_geom_angle_publ_flag
P12 N11 P11 123.53(19) . . ?
N13 P11 N11 116.07(16) . . ?
N13 P11 N140 111.7(2) . . ?
N11 P11 N140 105.28(19) . . ?
N13 P11 N110 106.72(17) . . ?
N11 P11 N110 112.36(19) . . ?
N140 P11 N110 104.18(19) . . ?
P13 N12 P12 123.3(2) . . ?
N11 P12 N12 113.29(17) . . ?
N11 P12 N150 108.25(18) . . ?
N12 P12 N150 114.14(19) . . ?
N11 P12 N120 113.60(19) . . ?
N12 P12 N120 107.17(19) . . ?
N150 P12 N120 99.71(19) . . ?
P11 N13 P13 121.04(19) . . ?
N12 P13 N13 115.84(17) . . ?
N12 P13 N130 111.65(19) . . ?
N13 P13 N130 105.97(18) . . ?
N12 P13 N160 105.87(18) . . ?
N13 P13 N160 113.8(2) . . ?
N130 P13 N160 103.0(2) . . ?
P22 N21 P21 123.69(19) . . ?
N23 P21 N21 114.66(16) . . ?
N23 P21 N210 115.47(19) . . ?
N21 P21 N210 106.86(18) . . ?
N23 P21 N240 105.10(19) . . ?
N21 P21 N240 114.95(19) . . ?
N210 P21 N240 98.97(19) . . ?
P22 N22 P23 123.92(19) . . ?
N21 P22 N22 116.74(17) . . ?
N21 P22 N250 115.27(18) . . ?
N22 P22 N250 106.54(17) . . ?
N21 P22 N220 104.60(17) . . ?
N22 P22 N220 112.46(18) . . ?
N250 P22 N220 100.08(19) . . ?
P23 N23 P21 125.82(19) . . ?
N23 P23 N22 114.64(16) . . ?
N23 P23 N260 108.37(19) . . ?
N22 P23 N260 113.83(18) . . ?
N23 P23 N230 113.25(18) . . ?
N22 P23 N230 106.21(19) . . ?
N260 P23 N230 99.62(19) . . ?
C111 N110 P11 120.0(3) . . ?
N110 C111 C112 113.0(4) . . ?
C113 C112 C111 125.9(5) . . ?
C121 N120 P12 118.1(3) . . ?
N120 C121 C122 113.2(4) . . ?
C123 C122 C121 127.0(5) . . ?
C131 N130 P13 120.3(3) . . ?
C332 C131 C132 23.9(11) . . ?
C332 C131 N130 111.7(11) . . ?
C132 C131 N130 112.3(7) . . ?
C133 C132 C131 151.6(15) . . ?
C333 C332 C131 122(2) . . ?
C141 N140 P11 120.6(3) . . ?
C342 C141 N140 123.3(9) . . ?
C342 C141 C142 20.9(7) . . ?
N140 C141 C142 107.6(6) . . ?
C143 C142 C141 129.0(9) . . ?
C343 C342 C141 119.6(14) . . ?
C151 N150 P12 121.7(3) . . ?
N150 C151 C152 114.2(4) . . ?
C153 C152 C151 125.4(5) . . ?
C161 N160 P13 123.1(3) . . ?
N160 C161 C162 111.7(4) . . ?
C163 C162 C161 127.3(5) . . ?
C211 N210 P21 122.3(3) . . ?
N210 C211 C212 110.9(4) . . ?
C213 C212 C211 124.1(5) . . ?
C221 N220 P22 117.6(3) . . ?
N220 C221 C222 115.2(4) . . ?
C223 C222 C221 127.5(6) . . ?
C231 N230 P23 118.5(3) . . ?
N230 C231 C432 109.8(6) . . ?
N230 C231 C232 112.5(5) . . ?
C432 C231 C232 17.7(7) . . ?
C233 C232 C231 120.2(9) . . ?
C433 C432 C231 125.1(15) . . ?
C241 N240 P21 120.9(3) . . ?
N240 C241 C242 112.6(4) . . ?
C243 C242 C241 126.7(5) . . ?
C251 N250 P22 126.3(3) . . ?
N250 C251 C252 115.7(4) . . ?
C253 C252 C251 124.9(5) . . ?
C261 N260 P23 118.7(3) . . ?
N260 C261 C262 114.2(4) . . ?
C263 C262 C261 126.4(5) . . ?

loop_
_geom_bond_atom_site_label_1
_geom_bond_atom_site_label_2
_geom_bond_distance
_geom_bond_site_symmetry_2
_geom_bond_publ_flag
N11 P12 1.597(3) . ?
N11 P11 1.602(3) . ?
P11 N13 1.595(3) . ?
P11 N140 1.648(4) . ?
P11 N110 1.653(3) . ?
N12 P13 1.595(3) . ?
N12 P12 1.612(4) . ?
P12 N150 1.634(4) . ?
P12 N120 1.661(4) . ?
N13 P13 1.605(3) . ?
P13 N130 1.640(4) . ?
P13 N160 1.658(4) . ?
N21 P22 1.597(3) . ?
N21 P21 1.612(3) . ?
P21 N23 1.601(3) . ?
P21 N210 1.639(4) . ?
P21 N240 1.664(4) . ?
N22 P22 1.598(3) . ?
N22 P23 1.605(3) . ?
P22 N250 1.636(4) . ?
P22 N220 1.680(4) . ?
N23 P23 1.598(3) . ?
P23 N260 1.647(4) . ?
P23 N230 1.667(4) . ?
N110 C111 1.451(6) . ?
C111 C112 1.505(6) . ?
C112 C113 1.284(8) . ?
N120 C121 1.455(6) . ?
C121 C122 1.496(7) . ?
C122 C123 1.293(7) . ?
N130 C131 1.470(5) . ?
C131 C332 1.438(16) . ?
C131 C132 1.458(11) . ?
C132 C133 1.126(14) . ?
C332 C333 1.104(19) . ?
N140 C141 1.471(6) . ?
C141 C342 1.415(13) . ?
C141 C142 1.576(11) . ?
C142 C143 1.298(12) . ?
C342 C343 1.284(16) . ?
N150 C151 1.449(6) . ?
C151 C152 1.497(6) . ?
C152 C153 1.327(7) . ?
N160 C161 1.453(6) . ?
C161 C162 1.477(6) . ?
C162 C163 1.303(7) . ?
N210 C211 1.459(6) . ?
C211 C212 1.492(6) . ?
C212 C213 1.311(7) . ?
N220 C221 1.456(5) . ?
C221 C222 1.499(7) . ?
C222 C223 1.236(8) . ?
N230 C231 1.464(6) . ?
C231 C432 1.475(11) . ?
C231 C232 1.477(9) . ?
C232 C233 1.331(11) . ?
C432 C433 1.328(15) . ?
N240 C241 1.449(6) . ?
C241 C242 1.480(7) . ?
C242 C243 1.255(7) . ?
N250 C251 1.436(5) . ?
C251 C252 1.504(7) . ?
C252 C253 1.306(7) . ?
N260 C261 1.451(6) . ?
C261 C262 1.479(7) . ?
C262 C263 1.304(8) . ?

loop_
_geom_hbond_atom_site_label_D
_geom_hbond_atom_site_label_H
_geom_hbond_atom_site_label_A
_geom_hbond_distance_DH
_geom_hbond_distance_HA
_geom_hbond_distance_DA
_geom_hbond_angle_DHA
_geom_hbond_site_symmetry_A
N110 H110 N23 0.77(2) 2.42(3) 3.158(5) 162(5) 1_655
N130 H130 N220 0.76(2) 2.47(3) 3.190(5) 161(5) .
N140 H140 N240 0.77(2) 2.64(3) 3.389(5) 165(5) 1_655
N150 H150 N12 0.76(2) 2.28(3) 3.017(5) 164(5) 3_677
N160 H160 N21 0.76(2) 2.71(3) 3.433(5) 158(5) .
N210 H210 N11 0.72(2) 2.26(2) 2.975(5) 171(5) 1_455
N250 H250 N13 0.72(2) 2.37(2) 3.086(5) 169(5) .
N260 H260 N22 0.72(2) 2.42(3) 3.105(5) 160(5) 3_567
